data_7044186
loop_
_publ_author_name
'Halder, Partha'
'Ghorai, Santanu'
'Banerjee, Sridhar'
'Mondal, Biswajit'
'Rana, Atanu'

_publ_section_title
;
 Iron(II) Complexes of 2-Mercaptopyridine as Rubredoxin Site Analogues
;
_journal_name_full 'Dalton Trans.'
_journal_paper_doi 10.1039/C7DT02645E
_journal_year 2017
_chemical_formula_sum 'C20 H20 Cl2 Fe N4 O8 S4'
_chemical_formula_weight 699.39
_space_group_crystal_system monoclinic
_space_group_IT_number 15
_space_group_name_Hall '-C 2yc'
_space_group_name_H-M_alt 'C 1 2/c 1'
_symmetry_space_group_name_Hall '-C 2yc'
_symmetry_space_group_name_H-M 'C 1 2/c 1'
_atom_sites_solution_hydrogens mixed
_audit_creation_method SHELXL-2014/6
_audit_update_record
;
2017-05-25 deposited with the CCDC.
2017-09-11 downloaded from the CCDC.
;
_cell_angle_alpha 90
_cell_angle_beta 109.376(10)
_cell_angle_gamma 90
_cell_formula_units_Z 8
_cell_length_a 15.948(5)
_cell_length_b 20.583(7)
_cell_length_c 18.824(6)
_cell_measurement_reflns_used 2238
_cell_measurement_temperature 120(2)
_cell_measurement_theta_max 24.7
_cell_measurement_theta_min 1.6
_cell_volume 5829(3)
_computing_structure_refinement 'SHELXL-2014/6 (Sheldrick, 2014)'
_diffrn_ambient_temperature 120(2)
_diffrn_measured_fraction_theta_full 1.000
_diffrn_measured_fraction_theta_max 0.995
_diffrn_measurement_device_type 'CCD area detector'
_diffrn_measurement_method 'phi and omega scans'
_diffrn_radiation_type MoK\a
_diffrn_radiation_wavelength 0.71073
_diffrn_reflns_av_R_equivalents 0.0396
_diffrn_reflns_av_unetI/netI 0.0263
_diffrn_reflns_Laue_measured_fraction_full 1.000
_diffrn_reflns_Laue_measured_fraction_max 0.995
_diffrn_reflns_limit_h_max 19
_diffrn_reflns_limit_h_min -19
_diffrn_reflns_limit_k_max 25
_diffrn_reflns_limit_k_min -25
_diffrn_reflns_limit_l_max 22
_diffrn_reflns_limit_l_min -22
_diffrn_reflns_number 36742
_diffrn_reflns_point_group_measured_fraction_full 1.000
_diffrn_reflns_point_group_measured_fraction_max 0.995
_diffrn_reflns_theta_full 25.242
_diffrn_reflns_theta_max 25.789
_diffrn_reflns_theta_min 1.677
_exptl_absorpt_coefficient_mu 1.037
_exptl_absorpt_correction_T_max 0.96
_exptl_absorpt_correction_T_min 0.82
_exptl_absorpt_correction_type multi-scan
_exptl_absorpt_process_details sadabs
_exptl_crystal_colour orange
_exptl_crystal_density_diffrn 1.594
_exptl_crystal_description needle
_exptl_crystal_F_000 2848
_exptl_crystal_size_max 0.110
_exptl_crystal_size_mid 0.080
_exptl_crystal_size_min 0.050
_refine_diff_density_max 0.317
_refine_diff_density_min -0.350
_refine_diff_density_rms 0.059
_refine_ls_extinction_method none
_refine_ls_goodness_of_fit_ref 0.743
_refine_ls_hydrogen_treatment mixed
_refine_ls_matrix_type full
_refine_ls_number_parameters 371
_refine_ls_number_reflns 5580
_refine_ls_number_restraints 0
_refine_ls_restrained_S_all 0.743
_refine_ls_R_factor_all 0.0530
_refine_ls_R_factor_gt 0.0365
_refine_ls_shift/su_max 0.001
_refine_ls_shift/su_mean 0.000
_refine_ls_structure_factor_coef Fsqd
_refine_ls_weighting_details 'w=1/[\s^2^(Fo^2^)+(0.1000P)^2^+14.1857P] where P=(Fo^2^+2Fc^2^)/3'
_refine_ls_weighting_scheme calc
_refine_ls_wR_factor_gt 0.1018
_refine_ls_wR_factor_ref 0.1290
_reflns_Friedel_coverage 0.000
_reflns_number_gt 4283
_reflns_number_total 5580
_reflns_threshold_expression 'I > 2\s(I)'
_cod_data_source_file c7dt02645e2.cif
_cod_data_source_block PH151116_a
_cod_original_cell_volume 5830(3)
_cod_database_code 7044186
_shelx_space_group_comment
;
The symmetry employed for this shelxl refinement is uniquely defined
by the following loop, which should always be used as a source of
symmetry information in preference to the above space-group names.
They are only intended as comments.
;
_shelx_estimated_absorpt_t_min 0.894
_shelx_estimated_absorpt_t_max 0.950
_shelxl_version_number 2014/6

loop_
_space_group_symop_operation_xyz
'x, y, z'
'-x, y, -z+1/2'
'x+1/2, y+1/2, z'
'-x+1/2, y+1/2, -z+1/2'
'-x, -y, -z'
'x, -y, z-1/2'
'-x+1/2, -y+1/2, -z'
'x+1/2, -y+1/2, z-1/2'

loop_
_atom_site_label
_atom_site_type_symbol
_atom_site_fract_x
_atom_site_fract_y
_atom_site_fract_z
_atom_site_U_iso_or_equiv
_atom_site_adp_type
_atom_site_occupancy
_atom_site_site_symmetry_order
_atom_site_calc_flag
_atom_site_refinement_flags_posn
_atom_site_refinement_flags_adp
_atom_site_refinement_flags_occupancy
Fe2 Fe 1.0000 0.31256(2) 0.7500 0.04736(17) Uani 1 2 d S T P
Fe1 Fe 0.5000 0.31063(3) 0.7500 0.0619(2) Uani 1 2 d S T P
Cl2 Cl 0.62437(5) 0.58618(3) 0.58467(4) 0.05064(18) Uani 1 1 d . . .
S3 S 0.94535(6) 0.39286(3) 0.80991(5) 0.0595(2) Uani 1 1 d . . .
Cl1 Cl 0.62523(6) 0.07665(4) 0.55410(5) 0.0692(2) Uani 1 1 d . . .
S4 S 0.89629(6) 0.24028(3) 0.67413(5) 0.0662(2) Uani 1 1 d . . .
S2 S 0.61828(6) 0.37428(4) 0.74068(5) 0.0672(2) Uani 1 1 d . . .
S1 S 0.46711(7) 0.24744(4) 0.63979(5) 0.0740(3) Uani 1 1 d . . .
N3 N 0.85560(17) 0.40123(12) 0.90364(14) 0.0476(6) Uani 1 1 d . . .
N2 N 0.61889(17) 0.50134(12) 0.76140(15) 0.0511(6) Uani 1 1 d . . .
O6 O 0.69068(18) 0.60466(13) 0.55312(14) 0.0780(7) Uani 1 1 d . . .
O5 O 0.6455(2) 0.52371(11) 0.61865(15) 0.0825(8) Uani 1 1 d . . .
O7 O 0.6218(2) 0.63139(12) 0.64130(15) 0.0897(9) Uani 1 1 d . . .
N1 N 0.4470(2) 0.12001(14) 0.63770(19) 0.0663(8) Uani 1 1 d . . .
O8 O 0.54126(19) 0.58352(18) 0.52666(18) 0.1058(10) Uani 1 1 d . . .
C15 C 0.88882(18) 0.35957(13) 0.86512(16) 0.0462(6) Uani 1 1 d . . .
N4 N 0.7278(2) 0.25035(16) 0.59215(19) 0.0724(8) Uani 1 1 d . . .
C9 C 0.5961(2) 0.44420(14) 0.86042(16) 0.0546(7) Uani 1 1 d . . .
H9 H 0.5914 0.4046 0.8847 0.065 Uiso 1 1 calc R U .
C10 C 0.61100(19) 0.44270(14) 0.79142(16) 0.0501(6) Uani 1 1 d . . .
C8 C 0.5882(2) 0.50184(15) 0.89350(17) 0.0582(7) Uani 1 1 d . . .
H8 H 0.5773 0.5019 0.9401 0.070 Uiso 1 1 calc R U .
O4 O 0.5528(2) 0.12037(16) 0.5297(2) 0.1116(11) Uani 1 1 d . . .
C11 C 0.8085(2) 0.38387(15) 0.94871(18) 0.0556(7) Uani 1 1 d . . .
H11 H 0.7870 0.4160 0.9746 0.067 Uiso 1 1 calc R U .
C7 C 0.5961(2) 0.56041(14) 0.85964(18) 0.0598(8) Uani 1 1 d . . .
H7 H 0.5903 0.6006 0.8824 0.072 Uiso 1 1 calc R U .
C6 C 0.6121(2) 0.55877(14) 0.79301(18) 0.0577(7) Uani 1 1 d . . .
H6 H 0.6186 0.5981 0.7689 0.069 Uiso 1 1 calc R U .
C20 C 0.8030(2) 0.28384(14) 0.62466(17) 0.0549(7) Uani 1 1 d . . .
C14 C 0.8743(2) 0.29394(14) 0.87384(19) 0.0650(9) Uani 1 1 d . . .
H14 H 0.8974 0.2622 0.8487 0.078 Uiso 1 1 calc R U .
O3 O 0.6192(3) 0.03868(14) 0.61477(18) 0.1263(14) Uani 1 1 d . . .
C5 C 0.4241(2) 0.17643(15) 0.66247(18) 0.0598(8) Uani 1 1 d . . .
C12 C 0.7924(3) 0.32062(15) 0.9564(2) 0.0693(9) Uani 1 1 d . . .
H12 H 0.7585 0.3073 0.9868 0.083 Uiso 1 1 calc R U .
O2 O 0.6311(3) 0.03579(17) 0.4967(2) 0.1322(14) Uani 1 1 d . . .
C4 C 0.3675(2) 0.17111(19) 0.7049(2) 0.0709(9) Uani 1 1 d . . .
H4 H 0.3470 0.2094 0.7221 0.085 Uiso 1 1 calc R U .
C19 C 0.7981(3) 0.35088(17) 0.6145(2) 0.0796(11) Uani 1 1 d . . .
H19 H 0.8499 0.3767 0.6345 0.095 Uiso 1 1 calc R U .
C13 C 0.8264(3) 0.27525(16) 0.9189(2) 0.0766(11) Uani 1 1 d . . .
H13 H 0.8164 0.2303 0.9246 0.092 Uiso 1 1 calc R U .
C1 C 0.4223(3) 0.06062(17) 0.6538(3) 0.0828(12) Uani 1 1 d . . .
H1 H 0.4418 0.0227 0.6352 0.099 Uiso 1 1 calc R U .
C2 C 0.3694(3) 0.0556(2) 0.6969(3) 0.0899(13) Uani 1 1 d . . .
H2 H 0.3520 0.0141 0.7095 0.108 Uiso 1 1 calc R U .
C3 C 0.3411(3) 0.1117(2) 0.7223(2) 0.0847(11) Uani 1 1 d . . .
H3 H 0.3032 0.1090 0.7519 0.102 Uiso 1 1 calc R U .
O1 O 0.7033(2) 0.11431(18) 0.5817(3) 0.1596(19) Uani 1 1 d . . .
C17 C 0.6434(3) 0.3429(3) 0.5458(3) 0.0952(14) Uani 1 1 d . . .
H17 H 0.5881 0.3631 0.5202 0.114 Uiso 1 1 calc R U .
C16 C 0.6489(3) 0.2780(3) 0.5530(3) 0.0962(14) Uani 1 1 d . . .
H16 H 0.5980 0.2517 0.5308 0.115 Uiso 1 1 calc R U .
C18 C 0.7185(4) 0.3797(2) 0.5756(3) 0.0964(14) Uani 1 1 d . . .
H18 H 0.7155 0.4256 0.5694 0.116 Uiso 1 1 calc R U .
H2A H 0.627(2) 0.5016(15) 0.7230(18) 0.050(9) Uiso 1 1 d . . .
H1A H 0.477(2) 0.1220(15) 0.6151(17) 0.037(9) Uiso 1 1 d . . .
H3A H 0.869(2) 0.4343(15) 0.9044(17) 0.044(9) Uiso 1 1 d . . .
H4A H 0.736(3) 0.208(2) 0.599(3) 0.101(15) Uiso 1 1 d . . .

loop_
_atom_site_aniso_label
_atom_site_aniso_U_11
_atom_site_aniso_U_22
_atom_site_aniso_U_33
_atom_site_aniso_U_23
_atom_site_aniso_U_13
_atom_site_aniso_U_12
Fe2 0.0608(4) 0.0368(3) 0.0531(3) 0.000 0.0304(3) 0.000
Fe1 0.0880(5) 0.0374(3) 0.0623(4) 0.000 0.0277(4) 0.000
Cl2 0.0603(4) 0.0487(4) 0.0497(4) 0.0034(3) 0.0274(3) 0.0022(3)
S3 0.0885(6) 0.0380(4) 0.0747(5) -0.0013(3) 0.0576(5) -0.0036(3)
Cl1 0.0812(6) 0.0501(4) 0.0807(6) 0.0063(4) 0.0328(5) 0.0017(4)
S4 0.0742(5) 0.0354(4) 0.0784(6) -0.0022(3) 0.0111(4) 0.0039(3)
S2 0.0879(6) 0.0519(4) 0.0724(6) -0.0017(4) 0.0410(5) 0.0036(4)
S1 0.1103(8) 0.0513(4) 0.0647(5) -0.0052(4) 0.0349(5) -0.0016(4)
N3 0.0608(15) 0.0363(12) 0.0556(14) -0.0031(10) 0.0327(12) -0.0011(11)
N2 0.0585(15) 0.0528(14) 0.0449(14) 0.0036(11) 0.0211(12) -0.0079(11)
O6 0.0895(17) 0.0904(17) 0.0721(15) 0.0041(13) 0.0509(14) -0.0137(14)
O5 0.122(2) 0.0536(13) 0.0933(18) 0.0185(12) 0.0644(17) 0.0163(13)
O7 0.155(3) 0.0592(14) 0.0800(17) -0.0115(12) 0.0729(18) -0.0055(15)
N1 0.0685(19) 0.0567(17) 0.069(2) -0.0078(14) 0.0162(16) 0.0021(13)
O8 0.0677(17) 0.152(3) 0.087(2) -0.0046(19) 0.0110(15) 0.0180(17)
C15 0.0554(16) 0.0409(13) 0.0506(16) -0.0013(11) 0.0288(13) -0.0002(11)
N4 0.0656(18) 0.0680(19) 0.080(2) 0.0177(16) 0.0192(15) -0.0010(15)
C9 0.0660(18) 0.0511(16) 0.0459(16) 0.0089(12) 0.0175(14) -0.0045(13)
C10 0.0493(16) 0.0506(15) 0.0489(16) 0.0066(12) 0.0144(12) 0.0001(12)
C8 0.0681(19) 0.0644(18) 0.0420(16) 0.0018(13) 0.0183(14) -0.0040(15)
O4 0.105(2) 0.098(2) 0.126(3) 0.009(2) 0.030(2) 0.0297(18)
C11 0.0661(18) 0.0541(16) 0.0601(18) -0.0035(13) 0.0392(15) 0.0025(14)
C7 0.079(2) 0.0486(16) 0.0516(17) -0.0035(13) 0.0213(16) -0.0092(14)
C6 0.071(2) 0.0446(15) 0.0568(18) 0.0013(13) 0.0205(15) -0.0116(13)
C20 0.0688(19) 0.0464(15) 0.0525(17) 0.0021(13) 0.0241(14) 0.0031(13)
C14 0.100(3) 0.0381(14) 0.080(2) -0.0029(14) 0.061(2) -0.0009(15)
O3 0.245(5) 0.0606(16) 0.090(2) 0.0063(15) 0.079(3) 0.001(2)
C5 0.0663(19) 0.0535(17) 0.0517(17) -0.0053(13) 0.0089(15) 0.0034(14)
C12 0.094(3) 0.0545(17) 0.086(2) 0.0023(16) 0.065(2) -0.0052(16)
O2 0.224(4) 0.089(2) 0.108(3) -0.0058(19) 0.088(3) 0.025(2)
C4 0.070(2) 0.072(2) 0.065(2) -0.0065(17) 0.0142(17) -0.0005(17)
C19 0.089(3) 0.0499(18) 0.085(3) 0.0041(17) 0.009(2) 0.0110(17)
C13 0.119(3) 0.0422(16) 0.099(3) 0.0014(16) 0.077(3) -0.0080(18)
C1 0.075(2) 0.0497(19) 0.101(3) -0.0077(18) 0.000(2) 0.0047(17)
C2 0.074(3) 0.070(2) 0.102(3) 0.015(2) -0.003(2) -0.015(2)
C3 0.069(2) 0.094(3) 0.078(3) 0.007(2) 0.008(2) -0.013(2)
O1 0.092(2) 0.086(2) 0.275(6) 0.011(3) 0.028(3) -0.0171(19)
C17 0.072(3) 0.127(4) 0.092(3) 0.036(3) 0.035(2) 0.041(3)
C16 0.063(2) 0.120(4) 0.100(3) 0.035(3) 0.019(2) 0.002(2)
C18 0.119(4) 0.072(3) 0.097(3) 0.017(2) 0.035(3) 0.035(3)

loop_
_atom_type_symbol
_atom_type_description
_atom_type_scat_dispersion_real
_atom_type_scat_dispersion_imag
_atom_type_scat_source
C C 0.0033 0.0016 'International Tables Vol C Tables 4.2.6.8 and 6.1.1.4'
H H 0.0000 0.0000 'International Tables Vol C Tables 4.2.6.8 and 6.1.1.4'
N N 0.0061 0.0033 'International Tables Vol C Tables 4.2.6.8 and 6.1.1.4'
O O 0.0106 0.0060 'International Tables Vol C Tables 4.2.6.8 and 6.1.1.4'
S S 0.1246 0.1234 'International Tables Vol C Tables 4.2.6.8 and 6.1.1.4'
Cl Cl 0.1484 0.1585 'International Tables Vol C Tables 4.2.6.8 and 6.1.1.4'
Fe Fe 0.3463 0.8444 'International Tables Vol C Tables 4.2.6.8 and 6.1.1.4'

loop_
_geom_angle_atom_site_label_1
_geom_angle_atom_site_label_2
_geom_angle_atom_site_label_3
_geom_angle
_geom_angle_site_symmetry_1
_geom_angle_site_symmetry_3
S3 Fe2 S3 89.49(5) 2_756 .
S3 Fe2 S4 117.43(4) 2_756 .
S3 Fe2 S4 116.55(4) . .
S3 Fe2 S4 116.55(4) 2_756 2_756
S3 Fe2 S4 117.43(4) . 2_756
S4 Fe2 S4 100.57(5) . 2_756
S2 Fe1 S2 112.25(5) 2_656 .
S2 Fe1 S1 101.05(4) 2_656 2_656
S2 Fe1 S1 115.08(4) . 2_656
S2 Fe1 S1 115.08(4) 2_656 .
S2 Fe1 S1 101.05(4) . .
S1 Fe1 S1 112.97(6) 2_656 .
O8 Cl2 O6 108.90(19) . .
O8 Cl2 O7 110.6(2) . .
O6 Cl2 O7 110.26(17) . .
O8 Cl2 O5 109.5(2) . .
O6 Cl2 O5 109.27(16) . .
O7 Cl2 O5 108.32(16) . .
C15 S3 Fe2 111.34(9) . .
O2 Cl1 O1 109.8(3) . .
O2 Cl1 O3 109.4(2) . .
O1 Cl1 O3 107.1(3) . .
O2 Cl1 O4 112.9(2) . .
O1 Cl1 O4 107.2(2) . .
O3 Cl1 O4 110.3(2) . .
C20 S4 Fe2 108.03(11) . .
C10 S2 Fe1 102.14(11) . .
C5 S1 Fe1 103.90(12) . .
C15 N3 C11 124.8(3) . .
C15 N3 H3A 117(3) . .
C11 N3 H3A 117(3) . .
C6 N2 C10 124.5(3) . .
C6 N2 H2A 118(2) . .
C10 N2 H2A 118(2) . .
C5 N1 C1 124.7(4) . .
C5 N1 H1A 117(3) . .
C1 N1 H1A 118(3) . .
N3 C15 C14 116.5(2) . .
N3 C15 S3 116.8(2) . .
C14 C15 S3 126.7(2) . .
C20 N4 C16 124.1(4) . .
C20 N4 H4A 112(3) . .
C16 N4 H4A 124(3) . .
C8 C9 C10 120.9(3) . .
C8 C9 H9 119.6 . .
C10 C9 H9 119.6 . .
N2 C10 C9 115.8(3) . .
N2 C10 S2 117.6(2) . .
C9 C10 S2 126.6(2) . .
C9 C8 C7 120.6(3) . .
C9 C8 H8 119.7 . .
C7 C8 H8 119.7 . .
C12 C11 N3 119.2(3) . .
C12 C11 H11 120.4 . .
N3 C11 H11 120.4 . .
C6 C7 C8 118.3(3) . .
C6 C7 H7 120.8 . .
C8 C7 H7 120.8 . .
N2 C6 C7 119.8(3) . .
N2 C6 H6 120.1 . .
C7 C6 H6 120.1 . .
N4 C20 C19 116.4(3) . .
N4 C20 S4 117.4(2) . .
C19 C20 S4 126.2(3) . .
C13 C14 C15 119.6(3) . .
C13 C14 H14 120.2 . .
C15 C14 H14 120.2 . .
N1 C5 C4 115.7(3) . .
N1 C5 S1 117.9(3) . .
C4 C5 S1 126.4(3) . .
C11 C12 C13 118.6(3) . .
C11 C12 H12 120.7 . .
C13 C12 H12 120.7 . .
C3 C4 C5 121.1(4) . .
C3 C4 H4 119.5 . .
C5 C4 H4 119.5 . .
C18 C19 C20 120.2(4) . .
C18 C19 H19 119.9 . .
C20 C19 H19 119.9 . .
C14 C13 C12 121.2(3) . .
C14 C13 H13 119.4 . .
C12 C13 H13 119.4 . .
N1 C1 C2 119.4(4) . .
N1 C1 H1 120.3 . .
C2 C1 H1 120.3 . .
C1 C2 C3 118.8(4) . .
C1 C2 H2 120.6 . .
C3 C2 H2 120.6 . .
C4 C3 C2 120.2(4) . .
C4 C3 H3 119.9 . .
C2 C3 H3 119.9 . .
C16 C17 C18 119.3(4) . .
C16 C17 H17 120.3 . .
C18 C17 H17 120.3 . .
C17 C16 N4 119.4(4) . .
C17 C16 H16 120.3 . .
N4 C16 H16 120.3 . .
C17 C18 C19 120.5(4) . .
C17 C18 H18 119.8 . .
C19 C18 H18 119.8 . .

loop_
_geom_bond_atom_site_label_1
_geom_bond_atom_site_label_2
_geom_bond_distance
_geom_bond_site_symmetry_2
Fe2 S3 2.3272(9) 2_756
Fe2 S3 2.3272(9) .
Fe2 S4 2.3284(10) .
Fe2 S4 2.3285(10) 2_756
Fe1 S2 2.3506(11) 2_656
Fe1 S2 2.3507(11) .
Fe1 S1 2.3556(11) 2_656
Fe1 S1 2.3556(11) .
Cl2 O8 1.411(3) .
Cl2 O6 1.426(2) .
Cl2 O7 1.426(2) .
Cl2 O5 1.426(2) .
S3 C15 1.727(3) .
Cl1 O2 1.396(3) .
Cl1 O1 1.411(4) .
Cl1 O3 1.413(3) .
Cl1 O4 1.416(3) .
S4 C20 1.722(3) .
S2 C10 1.727(3) .
S1 C5 1.728(3) .
N3 C15 1.340(3) .
N3 C11 1.355(4) .
N3 H3A 0.71(3) .
N2 C6 1.344(4) .
N2 C10 1.356(4) .
N2 H2A 0.77(3) .
N1 C5 1.347(4) .
N1 C1 1.350(5) .
N1 H1A 0.73(3) .
C15 C14 1.390(4) .
N4 C20 1.342(4) .
N4 C16 1.354(5) .
N4 H4A 0.89(5) .
C9 C8 1.365(4) .
C9 C10 1.396(4) .
C9 H9 0.9500 .
C8 C7 1.389(4) .
C8 H8 0.9500 .
C11 C12 1.344(4) .
C11 H11 0.9500 .
C7 C6 1.361(5) .
C7 H7 0.9500 .
C6 H6 0.9500 .
C20 C19 1.392(4) .
C14 C13 1.372(4) .
C14 H14 0.9500 .
C5 C4 1.393(5) .
C12 C13 1.384(5) .
C12 H12 0.9500 .
C4 C3 1.369(5) .
C4 H4 0.9500 .
C19 C18 1.371(6) .
C19 H19 0.9500 .
C13 H13 0.9500 .
C1 C2 1.355(7) .
C1 H1 0.9500 .
C2 C3 1.381(6) .
C2 H2 0.9500 .
C3 H3 0.9500 .
C17 C16 1.343(7) .
C17 C18 1.370(7) .
C17 H17 0.9500 .
C16 H16 0.9500 .
C18 H18 0.9500 .
